data_4317080
loop_
_publ_author_name
'Sandip Mukherjee'
'Partha Sarathi Mukherjee'

_publ_section_title
;
 A Series of CuII-Azide Polymers of Cu6 Building Units and the Role of
 Chelating Diamine in Controlling their Dimensionality: Synthesis,
 Structures, and Magnetic Behavior
;
_journal_name_full 'Inorganic Chemistry'
_journal_page_first 10658
_journal_page_last 10667
_journal_paper_doi 10.1021/ic1016966
_journal_volume 49
_journal_year 2010
_chemical_formula_moiety 'C6 H16 Cu3 N20 O'
_chemical_formula_sum 'C6 H16 Cu3 N20 O'
_chemical_formula_weight 575.01
_chemical_name_systematic
;
 ?
;
_space_group_IT_number 2
_symmetry_cell_setting triclinic
_symmetry_space_group_name_Hall '-P 1'
_symmetry_space_group_name_H-M 'P -1'
_atom_sites_solution_hydrogens geom
_atom_sites_solution_primary direct
_atom_sites_solution_secondary difmap
_audit_creation_method SHELXL-97
_cell_angle_alpha 94.050(3)
_cell_angle_beta 100.111(3)
_cell_angle_gamma 111.710(3)
_cell_formula_units_Z 2
_cell_length_a 9.6797(5)
_cell_length_b 10.2117(5)
_cell_length_c 11.0171(5)
_cell_measurement_temperature 293(2)
_cell_volume 985.04(9)
_computing_cell_refinement 'Bruker SMART'
_computing_data_collection 'Bruker SMART'
_computing_data_reduction 'Bruker SAINT'
_computing_molecular_graphics 'ORTEP-3 for Windows (Farrugia, 1999)'
_computing_publication_material WinGX
_computing_structure_refinement 'SHELXL97 (Sheldrick, 2008)'
_computing_structure_solution 'SHELXS97 (Sheldrick, 2008)'
_diffrn_ambient_temperature 293(2)
_diffrn_measured_fraction_theta_full 0.991
_diffrn_measured_fraction_theta_max 0.935
_diffrn_measurement_device_type 'CCD area detector'
_diffrn_measurement_method 'phi and omega scans'
_diffrn_radiation_monochromator graphite
_diffrn_radiation_source 'fine-focus sealed tube'
_diffrn_radiation_type MoK\a
_diffrn_radiation_wavelength 0.71073
_diffrn_reflns_av_R_equivalents 0.0658
_diffrn_reflns_av_sigmaI/netI 0.0852
_diffrn_reflns_limit_h_max 13
_diffrn_reflns_limit_h_min -13
_diffrn_reflns_limit_k_max 14
_diffrn_reflns_limit_k_min -14
_diffrn_reflns_limit_l_max 15
_diffrn_reflns_limit_l_min -15
_diffrn_reflns_number 19930
_diffrn_reflns_theta_full 25.00
_diffrn_reflns_theta_max 30.53
_diffrn_reflns_theta_min 1.90
_exptl_absorpt_coefficient_mu 3.257
_exptl_absorpt_correction_T_max 0.536
_exptl_absorpt_correction_T_min 0.439
_exptl_absorpt_correction_type empirical
_exptl_absorpt_process_details SADABS
_exptl_crystal_colour black
_exptl_crystal_density_diffrn 1.939
_exptl_crystal_density_method 'not measured'
_exptl_crystal_description rod
_exptl_crystal_F_000 574
_exptl_crystal_size_max 0.42
_exptl_crystal_size_mid 0.22
_exptl_crystal_size_min 0.20
_refine_diff_density_max 1.096
_refine_diff_density_min -0.605
_refine_diff_density_rms 0.126
_refine_ls_extinction_method none
_refine_ls_goodness_of_fit_ref 0.995
_refine_ls_hydrogen_treatment constr
_refine_ls_matrix_type full
_refine_ls_number_parameters 271
_refine_ls_number_reflns 5634
_refine_ls_number_restraints 0
_refine_ls_restrained_S_all 0.995
_refine_ls_R_factor_all 0.1066
_refine_ls_R_factor_gt 0.0493
_refine_ls_shift/su_max 0.000
_refine_ls_shift/su_mean 0.000
_refine_ls_structure_factor_coef Fsqd
_refine_ls_weighting_details 'calc w=1/[\s^2^(Fo^2^)+(0.0569P)^2^+0.0000P] where P=(Fo^2^+2Fc^2^)/3'
_refine_ls_weighting_scheme calc
_refine_ls_wR_factor_gt 0.1085
_refine_ls_wR_factor_ref 0.1301
_reflns_number_gt 3331
_reflns_number_total 5634
_reflns_threshold_expression >2\s(I)
_cod_data_source_file ic1016966_si_002_2.cif
_cod_data_source_block complex2
_cod_original_cell_volume 985.04(8)
_cod_database_code 4317080

loop_
_symmetry_equiv_pos_as_xyz
'x, y, z'
'-x, -y, -z'

loop_
_atom_site_label
_atom_site_type_symbol
_atom_site_fract_x
_atom_site_fract_y
_atom_site_fract_z
_atom_site_U_iso_or_equiv
_atom_site_adp_type
_atom_site_occupancy
_atom_site_symmetry_multiplicity
_atom_site_calc_flag
_atom_site_refinement_flags
_atom_site_disorder_assembly
_atom_site_disorder_group
Cu3 Cu 0.01847(6) 0.25663(5) 0.44296(5) 0.03058(15) Uani 1 1 d . . .
Cu2 Cu -0.11500(6) 0.02539(5) 0.60821(4) 0.02947(15) Uani 1 1 d . . .
Cu1 Cu -0.18139(6) -0.21744(5) 0.79578(5) 0.02931(15) Uani 1 1 d . . .
N7 N -0.0309(4) 0.0848(4) 0.8824(3) 0.0291(8) Uani 1 1 d . . .
N3 N -0.2393(4) -0.1816(4) 0.5796(3) 0.0315(8) Uani 1 1 d . . .
N9 N -0.1196(4) 0.0499(4) 0.4294(3) 0.0346(9) Uani 1 1 d . . .
N12 N 0.0225(5) 0.2293(4) 0.6234(3) 0.0389(9) Uani 1 1 d . . .
N6 N -0.0855(4) -0.0022(4) 0.7891(3) 0.0338(9) Uani 1 1 d . . .
N10 N -0.2251(5) -0.0185(4) 0.3434(4) 0.0416(10) Uani 1 1 d . . .
N15 N 0.0016(4) 0.2398(4) 0.2567(3) 0.0341(9) Uani 1 1 d . . .
N13 N 0.1017(5) 0.3134(4) 0.7131(4) 0.0440(10) Uani 1 1 d . . .
N16 N -0.1126(5) 0.2320(4) 0.1861(3) 0.0399(10) Uani 1 1 d . . .
N4 N -0.3574(4) -0.2468(4) 0.5061(3) 0.0373(9) Uani 1 1 d . . .
N8 N 0.0181(5) 0.1644(4) 0.9721(3) 0.0470(11) Uani 1 1 d . . .
N11 N -0.3221(7) -0.0838(6) 0.2628(5) 0.093(2) Uani 1 1 d . . .
N17 N -0.2188(6) 0.2248(7) 0.1184(4) 0.0784(17) Uani 1 1 d . . .
N5 N -0.4702(5) -0.3138(6) 0.4396(5) 0.0742(16) Uani 1 1 d . . .
N19 N 0.1829(4) 0.5556(4) 0.5228(3) 0.0323(8) Uani 1 1 d . . .
N18 N 0.1815(5) 0.4501(4) 0.4747(4) 0.0499(11) Uani 1 1 d . . .
N14 N 0.1757(7) 0.3938(6) 0.7994(5) 0.099(2) Uani 1 1 d . . .
N1 N -0.3745(4) -0.2099(4) 0.8430(3) 0.0365(9) Uani 1 1 d . . .
N2 N -0.2825(4) -0.4307(4) 0.7919(3) 0.0356(9) Uani 1 1 d . . .
H2 H -0.3051 -0.4705 0.7107 0.043 Uiso 1 1 calc R . .
N20 N 0.1937(5) 0.6652(4) 0.5705(5) 0.0569(12) Uani 1 1 d . . .
C5 C -0.1898(7) -0.5012(5) 0.8633(5) 0.0576(15) Uani 1 1 d . . .
H5A H -0.0874 -0.4617 0.8487 0.069 Uiso 1 1 calc R . .
H5B H -0.1828 -0.4772 0.9516 0.069 Uiso 1 1 calc R . .
C3 C -0.4364(7) -0.1174(8) 0.7747(6) 0.078(2) Uani 1 1 d . . .
H3A H -0.4518 -0.1448 0.6867 0.117 Uiso 1 1 calc R . .
H3B H -0.3659 -0.0199 0.7980 0.117 Uiso 1 1 calc R . .
H3C H -0.5319 -0.1272 0.7951 0.117 Uiso 1 1 calc R . .
C2 C -0.4269(6) -0.4642(6) 0.8290(6) 0.0638(17) Uani 1 1 d . . .
H2A H -0.4989 -0.5567 0.7851 0.077 Uiso 1 1 calc R . .
H2B H -0.4127 -0.4689 0.9177 0.077 Uiso 1 1 calc R . .
C4 C -0.3536(7) -0.1656(8) 0.9753(5) 0.091(3) Uani 1 1 d . . .
H4A H -0.3131 -0.2241 1.0221 0.136 Uiso 1 1 calc R . .
H4B H -0.4500 -0.1756 0.9940 0.136 Uiso 1 1 calc R . .
H4C H -0.2841 -0.0677 0.9975 0.136 Uiso 1 1 calc R . .
C1 C -0.4872(7) -0.3580(6) 0.8012(8) 0.088(2) Uani 1 1 d . . .
H1A H -0.5726 -0.3726 0.8409 0.106 Uiso 1 1 calc R . .
H1B H -0.5253 -0.3705 0.7119 0.106 Uiso 1 1 calc R . .
C6 C -0.2489(8) -0.6574(6) 0.8324(6) 0.078(2) Uani 1 1 d . . .
H6A H -0.1823 -0.6928 0.8820 0.117 Uiso 1 1 calc R . .
H6B H -0.2541 -0.6828 0.7456 0.117 Uiso 1 1 calc R . .
H6C H -0.3489 -0.6985 0.8493 0.117 Uiso 1 1 calc R . .
O1W O -0.3499(6) 0.0940(5) 0.5638(4) 0.0885(15) Uani 1 1 d . . .

loop_
_atom_site_aniso_label
_atom_site_aniso_U_11
_atom_site_aniso_U_22
_atom_site_aniso_U_33
_atom_site_aniso_U_23
_atom_site_aniso_U_13
_atom_site_aniso_U_12
Cu3 0.0369(3) 0.0251(3) 0.0264(3) 0.0025(2) 0.0114(2) 0.0065(2)
Cu2 0.0352(3) 0.0259(3) 0.0203(3) 0.0018(2) 0.0061(2) 0.0042(2)
Cu1 0.0288(3) 0.0290(3) 0.0298(3) 0.0055(2) 0.0120(2) 0.0083(2)
N7 0.033(2) 0.0311(19) 0.0232(18) 0.0065(16) 0.0073(15) 0.0116(16)
N3 0.030(2) 0.0291(19) 0.0285(19) 0.0039(16) 0.0021(16) 0.0055(16)
N9 0.039(2) 0.0290(19) 0.0241(18) 0.0050(15) 0.0023(16) 0.0022(17)
N12 0.050(2) 0.0263(19) 0.027(2) 0.0005(16) 0.0100(18) -0.0006(18)
N6 0.044(2) 0.0315(19) 0.0187(17) 0.0030(15) 0.0079(16) 0.0066(17)
N10 0.045(3) 0.040(2) 0.028(2) 0.0077(19) 0.0068(19) 0.005(2)
N15 0.033(2) 0.047(2) 0.0283(19) 0.0112(17) 0.0116(17) 0.0181(18)
N13 0.047(3) 0.036(2) 0.032(2) 0.0020(19) 0.0134(19) -0.0042(19)
N16 0.036(2) 0.057(3) 0.030(2) 0.0116(19) 0.0144(19) 0.018(2)
N4 0.036(2) 0.039(2) 0.033(2) 0.0065(18) 0.0081(18) 0.0099(19)
N8 0.067(3) 0.040(2) 0.027(2) 0.0010(18) 0.005(2) 0.015(2)
N11 0.087(4) 0.093(4) 0.044(3) 0.014(3) -0.011(3) -0.014(3)
N17 0.049(3) 0.148(6) 0.046(3) 0.016(3) 0.008(3) 0.049(3)
N5 0.047(3) 0.073(3) 0.063(3) 0.004(3) -0.017(3) -0.006(3)
N19 0.031(2) 0.030(2) 0.032(2) 0.0056(17) 0.0047(16) 0.0089(17)
N18 0.049(3) 0.027(2) 0.068(3) 0.001(2) 0.029(2) 0.0032(19)
N14 0.117(5) 0.063(3) 0.047(3) -0.014(3) 0.017(3) -0.039(3)
N1 0.032(2) 0.038(2) 0.042(2) 0.0072(18) 0.0181(17) 0.0122(17)
N2 0.038(2) 0.033(2) 0.035(2) 0.0076(17) 0.0156(17) 0.0096(17)
N20 0.050(3) 0.041(2) 0.080(3) -0.004(2) 0.015(2) 0.019(2)
C5 0.063(4) 0.047(3) 0.052(3) 0.012(3) 0.002(3) 0.014(3)
C3 0.065(4) 0.123(6) 0.092(5) 0.053(5) 0.046(4) 0.068(4)
C2 0.047(3) 0.044(3) 0.101(5) 0.012(3) 0.042(3) 0.007(3)
C4 0.053(4) 0.166(7) 0.046(3) -0.018(4) 0.019(3) 0.038(4)
C1 0.038(3) 0.055(4) 0.170(8) 0.012(4) 0.046(4) 0.007(3)
C6 0.093(5) 0.052(4) 0.080(5) 0.009(3) 0.002(4) 0.027(4)
O1W 0.119(4) 0.065(3) 0.094(3) 0.016(3) 0.056(3) 0.034(3)

loop_
_atom_type_symbol
_atom_type_description
_atom_type_scat_dispersion_real
_atom_type_scat_dispersion_imag
_atom_type_scat_source
C C 0.0033 0.0016 'International Tables Vol C Tables 4.2.6.8 and 6.1.1.4'
H H 0.0000 0.0000 'International Tables Vol C Tables 4.2.6.8 and 6.1.1.4'
N N 0.0061 0.0033 'International Tables Vol C Tables 4.2.6.8 and 6.1.1.4'
O O 0.0106 0.0060 'International Tables Vol C Tables 4.2.6.8 and 6.1.1.4'
Cu Cu 0.3201 1.2651 'International Tables Vol C Tables 4.2.6.8 and 6.1.1.4'

loop_
_geom_angle_atom_site_label_1
_geom_angle_atom_site_label_2
_geom_angle_atom_site_label_3
_geom_angle
_geom_angle_site_symmetry_1
_geom_angle_site_symmetry_3
_geom_angle_publ_flag
N18 Cu3 N9 169.79(17) . . ?
N18 Cu3 N15 93.25(16) . . ?
N9 Cu3 N15 91.66(15) . . ?
N18 Cu3 N12 96.92(16) . . ?
N9 Cu3 N12 77.36(14) . . ?
N15 Cu3 N12 168.15(15) . . ?
N18 Cu3 N20 96.05(16) . 2_566 ?
N9 Cu3 N20 92.67(15) . 2_566 ?
N15 Cu3 N20 92.42(15) . 2_566 ?
N12 Cu3 N20 92.52(16) . 2_566 ?
N3 Cu2 N12 173.66(15) . . ?
N3 Cu2 N9 97.06(14) . . ?
N12 Cu2 N9 78.49(14) . . ?
N3 Cu2 N6 83.53(14) . . ?
N12 Cu2 N6 100.32(14) . . ?
N9 Cu2 N6 172.83(15) . . ?
N15 Cu1 N2 90.52(15) 2_556 . ?
N15 Cu1 N1 175.73(15) 2_556 . ?
N2 Cu1 N1 85.63(15) . . ?
N15 Cu1 N6 89.66(15) 2_556 . ?
N2 Cu1 N6 176.64(14) . . ?
N1 Cu1 N6 94.08(15) . . ?
N15 Cu1 N3 81.99(13) 2_556 . ?
N2 Cu1 N3 104.63(13) . . ?
N1 Cu1 N3 97.19(14) . . ?
N6 Cu1 N3 72.07(12) . . ?
N8 N7 N6 178.1(4) . . ?
N4 N3 Cu2 128.5(3) . . ?
N4 N3 Cu1 125.4(3) . . ?
Cu2 N3 Cu1 96.02(13) . . ?
N10 N9 Cu2 124.7(3) . . ?
N10 N9 Cu3 126.2(3) . . ?
Cu2 N9 Cu3 102.04(15) . . ?
N13 N12 Cu2 130.7(3) . . ?
N13 N12 Cu3 126.8(3) . . ?
Cu2 N12 Cu3 102.11(15) . . ?
N7 N6 Cu2 130.1(3) . . ?
N7 N6 Cu1 122.0(3) . . ?
Cu2 N6 Cu1 107.79(15) . . ?
N11 N10 N9 178.7(6) . . ?
N16 N15 Cu1 124.9(3) . 2_556 ?
N16 N15 Cu3 121.5(3) . . ?
Cu1 N15 Cu3 113.32(18) 2_556 . ?
N14 N13 N12 179.0(6) . . ?
N17 N16 N15 179.0(5) . . ?
N5 N4 N3 176.8(5) . . ?
N18 N19 N20 175.7(5) . . ?
N19 N18 Cu3 129.1(3) . . ?
C4 N1 C3 107.7(5) . . ?
C4 N1 C1 112.2(5) . . ?
C3 N1 C1 106.6(5) . . ?
C4 N1 Cu1 112.9(3) . . ?
C3 N1 Cu1 114.4(3) . . ?
C1 N1 Cu1 102.8(3) . . ?
C2 N2 C5 110.9(4) . . ?
C2 N2 Cu1 109.2(3) . . ?
C5 N2 Cu1 117.0(3) . . ?
N19 N20 Cu3 124.0(4) . 2_566 ?
C6 C5 N2 115.4(5) . . ?
C1 C2 N2 110.7(5) . . ?
C2 C1 N1 113.7(5) . . ?

loop_
_geom_bond_atom_site_label_1
_geom_bond_atom_site_label_2
_geom_bond_distance
_geom_bond_site_symmetry_2
_geom_bond_publ_flag
Cu3 N18 1.980(4) . ?
Cu3 N9 2.015(3) . ?
Cu3 N15 2.020(3) . ?
Cu3 N12 2.022(3) . ?
Cu3 N20 2.450(4) 2_566 ?
Cu2 N3 1.977(3) . ?
Cu2 N12 1.990(3) . ?
Cu2 N9 1.998(3) . ?
Cu2 N6 2.018(3) . ?
Cu1 N15 2.011(4) 2_556 ?
Cu1 N2 2.025(3) . ?
Cu1 N1 2.052(4) . ?
Cu1 N6 2.058(3) . ?
Cu1 N3 2.435(3) . ?
N7 N8 1.141(5) . ?
N7 N6 1.207(5) . ?
N3 N4 1.200(5) . ?
N9 N10 1.212(5) . ?
N12 N13 1.196(5) . ?
N10 N11 1.129(6) . ?
N15 N16 1.207(5) . ?
N15 Cu1 2.011(4) 2_556 ?
N13 N14 1.143(6) . ?
N16 N17 1.133(6) . ?
N4 N5 1.137(5) . ?
N19 N18 1.161(5) . ?
N19 N20 1.162(5) . ?
N1 C4 1.452(6) . ?
N1 C3 1.477(7) . ?
N1 C1 1.481(6) . ?
N2 C2 1.451(6) . ?
N2 C5 1.500(6) . ?
N20 Cu3 2.450(4) 2_566 ?
C5 C6 1.472(7) . ?
C2 C1 1.436(8) . ?
